data_4113252
loop_
_publ_author_name
'Anne M. Arink'
'Claudia M. P. Kronenburg'
'Johann T. B. H. Jastrzebski'
'Martin Lutz'
'Anthony L. Spek'
'Robert A. Gossage'
'Gerard van Koten'

_publ_contact_author_address
; Bijvoet Center for Biomolecular Research
  Dep. Crystal and Structural Chemistry
  Utrecht University
  Padualaan 8
  3584 CH Utrecht
  The Netherlands
;
_publ_contact_author_email m.lutz@chem.uu.nl
_publ_contact_author_fax '[+31] 30 2533940'
_publ_contact_author_name 'Martin Lutz'
_publ_contact_author_phone '[+31] 30 2533902'
_publ_section_title
;
 Diastereoselective Self-Assembly of Chiral Diamine-Chelated Aryllithiums
 to Dimeric Aggregates
;
_journal_name_full 'Journal of the American Chemical Society'
_journal_page_first 16249
_journal_page_last 16258
_journal_paper_doi 10.1021/ja045914q
_journal_volume 126
_journal_year 2004
_chemical_absolute_configuration syn
_chemical_formula_moiety 'C26 H42 Li2 N4'
_chemical_formula_sum 'C26 H42 Li2 N4'
_chemical_formula_weight 424.52
_chemical_name_systematic
; 
 ? 
;
_space_group_IT_number 4
_symmetry_cell_setting monoclinic
_symmetry_space_group_name_Hall 'P 2yb'
_symmetry_space_group_name_H-M 'P 1 21 1'
_atom_sites_solution_hydrogens geom
_atom_sites_solution_primary direct
_atom_sites_solution_secondary difmap
_audit_creation_method SHELXL-97
_cell_angle_alpha 90.00
_cell_angle_beta 94.7843(5)
_cell_angle_gamma 90.00
_cell_formula_units_Z 4
_cell_length_a 9.6895(1)
_cell_length_b 17.2620(2)
_cell_length_c 16.2017(2)
_cell_measurement_reflns_used 46202
_cell_measurement_temperature 150(2)
_cell_measurement_theta_max 26.37
_cell_measurement_theta_min 1.02
_cell_volume 2700.46(5)
_computing_cell_refinement HKL2000
_computing_data_collection 'Nonius COLLECT'
_computing_data_reduction 'HKL2000, SortAV'
_computing_structure_refinement 'SHELXL-97 (Sheldrick, 1997)'
_computing_structure_solution 'SHELXS-97 (Sheldrick, 1990)'
_diffrn_ambient_temperature 150(2)
_diffrn_measured_fraction_theta_full 0.996
_diffrn_measured_fraction_theta_max 0.996
_diffrn_measurement_device_type 'Nonius KappaCCD'
_diffrn_radiation_monochromator graphite
_diffrn_radiation_source 'rotating anode'
_diffrn_radiation_type MoK\a
_diffrn_radiation_wavelength 0.71073
_diffrn_reflns_av_R_equivalents 0.0725
_diffrn_reflns_av_sigmaI/netI 0.0390
_diffrn_reflns_limit_h_max 11
_diffrn_reflns_limit_h_min -11
_diffrn_reflns_limit_k_max 20
_diffrn_reflns_limit_k_min 0
_diffrn_reflns_limit_l_max 18
_diffrn_reflns_limit_l_min 0
_diffrn_reflns_number 28269
_diffrn_reflns_theta_full 24.34
_diffrn_reflns_theta_max 24.34
_diffrn_reflns_theta_min 1.26
_exptl_absorpt_coefficient_mu 0.060
_exptl_absorpt_correction_type none
_exptl_crystal_colour colourless
_exptl_crystal_density_diffrn 1.044
_exptl_crystal_description block
_exptl_crystal_F_000 928
_exptl_crystal_size_max 0.40
_exptl_crystal_size_mid 0.40
_exptl_crystal_size_min 0.30
_refine_diff_density_max 0.122
_refine_diff_density_min -0.144
_refine_diff_density_rms 0.034
_refine_ls_extinction_method none
_refine_ls_goodness_of_fit_ref 1.041
_refine_ls_hydrogen_treatment constr
_refine_ls_matrix_type full
_refine_ls_number_parameters 593
_refine_ls_number_reflns 4556
_refine_ls_number_restraints 1
_refine_ls_restrained_S_all 1.041
_refine_ls_R_factor_all 0.0438
_refine_ls_R_factor_gt 0.0365
_refine_ls_shift/su_max 0.001
_refine_ls_shift/su_mean 0.000
_refine_ls_structure_factor_coef Fsqd
_refine_ls_weighting_details 'calc w=1/[\s^2^(Fo^2^)+(0.0561P)^2^+0.0617P] where P=(Fo^2^+2Fc^2^)/3'
_refine_ls_weighting_scheme calc
_refine_ls_wR_factor_gt 0.0855
_refine_ls_wR_factor_ref 0.0904
_reflns_number_gt 4006
_reflns_number_total 4556
_reflns_threshold_expression I>2\s(I)
_cod_data_source_file ja045914qsi20040708_095033.cif
_cod_data_source_block s2708a
_cod_depositor_comments
;
The following automatic conversions were performed:

'_refine_ls_hydrogen_treatment' value 'constrained' was replaced with
the value 'constr' as specified in the replacement file
'src/cod-tools/trunk/data/replacement-values/replacement_values.lst'.

Automatic conversion script
Id: cif_fix_values 5376 2017-05-30 11:51:03Z andrius 
;
_cod_original_sg_symbol_H-M 'P 21'
_cod_database_code 4113252

loop_
_symmetry_equiv_pos_as_xyz
'x, y, z'
'-x, y+1/2, -z'

loop_
_atom_site_label
_atom_site_type_symbol
_atom_site_fract_x
_atom_site_fract_y
_atom_site_fract_z
_atom_site_U_iso_or_equiv
_atom_site_adp_type
_atom_site_occupancy
_atom_site_symmetry_multiplicity
_atom_site_calc_flag
_atom_site_refinement_flags
Li1 Li -0.0138(4) 0.5134(2) 0.2435(2) 0.0353(9) Uani 1 1 d .
Li2 Li 0.0566(4) 0.3839(2) 0.2239(2) 0.0361(9) Uani 1 1 d .
N11 N -0.08868(19) 0.58975(11) 0.14758(12) 0.0360(5) Uani 1 1 d .
N21 N 0.0239(2) 0.60905(12) 0.32054(13) 0.0432(5) Uani 1 1 d .
C11 C 0.1558(2) 0.48214(13) 0.16410(14) 0.0320(5) Uani 1 1 d .
C21 C 0.1296(2) 0.53783(12) 0.10056(13) 0.0309(5) Uani 1 1 d .
C31 C 0.2345(2) 0.57091(14) 0.05828(14) 0.0363(6) Uani 1 1 d .
H31 H 0.2119 0.6092 0.0173 0.044 Uiso 1 1 calc R
C41 C 0.3717(2) 0.54853(15) 0.07536(15) 0.0407(6) Uani 1 1 d .
H41 H 0.4428 0.5706 0.0459 0.049 Uiso 1 1 calc R
C51 C 0.4023(2) 0.49371(15) 0.13592(15) 0.0387(6) Uani 1 1 d .
H51 H 0.4952 0.4772 0.1484 0.046 Uiso 1 1 calc R
C61 C 0.2967(2) 0.46257(14) 0.17876(14) 0.0366(6) Uani 1 1 d .
H61 H 0.3214 0.4256 0.2208 0.044 Uiso 1 1 calc R
C71 C -0.0191(2) 0.56136(14) 0.07415(14) 0.0362(5) Uani 1 1 d .
H71 H -0.0179 0.6042 0.0327 0.043 Uiso 1 1 calc R
C81 C -0.0231(3) 0.66177(13) 0.17995(16) 0.0414(6) Uani 1 1 d .
H81A H -0.0642 0.7064 0.1484 0.050 Uiso 1 1 calc R
H81B H 0.0770 0.6604 0.1720 0.050 Uiso 1 1 calc R
C91 C -0.0423(3) 0.67248(15) 0.27118(16) 0.0466(7) Uani 1 1 d .
H91A H -0.0013 0.7225 0.2903 0.056 Uiso 1 1 calc R
H91B H -0.1424 0.6738 0.2793 0.056 Uiso 1 1 calc R
C101 C -0.0973(3) 0.49262(16) 0.03399(16) 0.0485(7) Uani 1 1 d .
H10A H -0.0423 0.4694 -0.0077 0.073 Uiso 1 1 calc R
H10B H -0.1863 0.5103 0.0075 0.073 Uiso 1 1 calc R
H10C H -0.1134 0.4540 0.0764 0.073 Uiso 1 1 calc R
C111 C -0.2377(3) 0.60388(17) 0.12691(18) 0.0503(7) Uani 1 1 d .
H11A H -0.2772 0.6285 0.1741 0.075 Uiso 1 1 calc R
H11B H -0.2848 0.5545 0.1144 0.075 Uiso 1 1 calc R
H11C H -0.2501 0.6380 0.0785 0.075 Uiso 1 1 calc R
C121 C 0.1746(3) 0.6220(2) 0.3342(2) 0.0647(9) Uani 1 1 d .
H12A H 0.1922 0.6696 0.3663 0.097 Uiso 1 1 calc R
H12B H 0.2140 0.6269 0.2807 0.097 Uiso 1 1 calc R
H12C H 0.2177 0.5780 0.3648 0.097 Uiso 1 1 calc R
C131 C -0.0367(4) 0.6004(2) 0.40021(18) 0.0693(9) Uani 1 1 d .
H13A H -0.0166 0.6467 0.4341 0.104 Uiso 1 1 calc R
H13B H 0.0032 0.5548 0.4293 0.104 Uiso 1 1 calc R
H13C H -0.1372 0.5939 0.3904 0.104 Uiso 1 1 calc R
N12 N 0.13149(19) 0.31539(11) 0.32747(12) 0.0337(5) Uani 1 1 d .
N22 N 0.0161(2) 0.27840(12) 0.15876(12) 0.0416(5) Uani 1 1 d .
C12 C -0.1137(2) 0.41816(13) 0.30099(14) 0.0341(5) Uani 1 1 d .
C22 C -0.0879(2) 0.36917(12) 0.37059(14) 0.0306(5) Uani 1 1 d .
C32 C -0.1942(3) 0.33877(13) 0.41365(15) 0.0348(6) Uani 1 1 d .
H32 H -0.1726 0.3047 0.4589 0.042 Uiso 1 1 calc R
C42 C -0.3313(3) 0.35775(14) 0.39105(16) 0.0405(6) Uani 1 1 d .
H42 H -0.4034 0.3368 0.4206 0.049 Uiso 1 1 calc R
C52 C -0.3619(2) 0.40704(16) 0.32558(16) 0.0440(6) Uani 1 1 d .
H52 H -0.4550 0.4217 0.3102 0.053 Uiso 1 1 calc R
C62 C -0.2548(2) 0.43521(15) 0.28219(16) 0.0414(6) Uani 1 1 d .
H62 H -0.2785 0.4684 0.2365 0.050 Uiso 1 1 calc R
C72 C 0.0633(2) 0.35037(14) 0.39841(15) 0.0365(6) Uani 1 1 d .
H72 H 0.1099 0.4014 0.4096 0.044 Uiso 1 1 calc R
C82 C 0.0743(3) 0.23877(14) 0.30401(15) 0.0401(6) Uani 1 1 d .
H82A H -0.0250 0.2371 0.3144 0.048 Uiso 1 1 calc R
H82B H 0.1232 0.1985 0.3387 0.048 Uiso 1 1 calc R
C92 C 0.0895(3) 0.22147(14) 0.21279(16) 0.0459(6) Uani 1 1 d .
H92A H 0.1889 0.2217 0.2028 0.055 Uiso 1 1 calc R
H92B H 0.0524 0.1692 0.1992 0.055 Uiso 1 1 calc R
C102 C 0.0875(3) 0.30413(19) 0.47823(16) 0.0553(8) Uani 1 1 d .
H10D H 0.0468 0.2524 0.4702 0.083 Uiso 1 1 calc R
H10E H 0.0441 0.3308 0.5227 0.083 Uiso 1 1 calc R
H10F H 0.1872 0.2993 0.4932 0.083 Uiso 1 1 calc R
C112 C 0.2829(3) 0.31119(17) 0.34493(17) 0.0476(7) Uani 1 1 d .
H11D H 0.3059 0.2715 0.3871 0.071 Uiso 1 1 calc R
H11E H 0.3180 0.3615 0.3652 0.071 Uiso 1 1 calc R
H11F H 0.3255 0.2978 0.2941 0.071 Uiso 1 1 calc R
C122 C 0.0713(4) 0.27782(19) 0.07694(17) 0.0664(9) Uani 1 1 d .
H12D H 0.0614 0.2258 0.0529 0.100 Uiso 1 1 calc R
H12E H 0.1695 0.2922 0.0828 0.100 Uiso 1 1 calc R
H12F H 0.0199 0.3150 0.0405 0.100 Uiso 1 1 calc R
C132 C -0.1328(3) 0.26275(19) 0.1504(2) 0.0642(8) Uani 1 1 d .
H13D H -0.1495 0.2114 0.1258 0.096 Uiso 1 1 calc R
H13E H -0.1798 0.3021 0.1146 0.096 Uiso 1 1 calc R
H13F H -0.1688 0.2643 0.2051 0.096 Uiso 1 1 calc R
Li3 Li 0.4451(4) 0.4244(2) 0.8037(2) 0.0367(9) Uani 1 1 d .
Li4 Li 0.5613(4) 0.4516(2) 0.6871(2) 0.0374(9) Uani 1 1 d .
N13 N 0.5030(2) 0.34664(11) 0.89958(12) 0.0380(5) Uani 1 1 d .
N23 N 0.2407(2) 0.41924(12) 0.83323(12) 0.0411(5) Uani 1 1 d .
C13 C 0.4977(3) 0.33222(13) 0.71550(15) 0.0377(6) Uani 1 1 d .
C23 C 0.5330(2) 0.27167(13) 0.77172(15) 0.0348(5) Uani 1 1 d .
C33 C 0.5165(3) 0.19343(14) 0.75084(16) 0.0420(6) Uani 1 1 d .
H33 H 0.5405 0.1548 0.7913 0.050 Uiso 1 1 calc R
C43 C 0.4656(3) 0.17178(15) 0.67215(18) 0.0502(7) Uani 1 1 d .
H43 H 0.4550 0.1186 0.6581 0.060 Uiso 1 1 calc R
C53 C 0.4305(3) 0.22834(16) 0.61435(18) 0.0523(7) Uani 1 1 d .
H53 H 0.3953 0.2147 0.5598 0.063 Uiso 1 1 calc R
C63 C 0.4471(3) 0.30597(15) 0.63687(16) 0.0458(6) Uani 1 1 d .
H63 H 0.4222 0.3439 0.5958 0.055 Uiso 1 1 calc R
C73 C 0.5935(3) 0.29054(14) 0.85929(16) 0.0418(6) Uani 1 1 d .
H73 H 0.5993 0.2417 0.8925 0.050 Uiso 1 1 calc R
C83 C 0.3647(3) 0.31286(15) 0.90907(16) 0.0455(6) Uani 1 1 d .
H83A H 0.3681 0.2823 0.9609 0.055 Uiso 1 1 calc R
H83B H 0.3395 0.2773 0.8622 0.055 Uiso 1 1 calc R
C93 C 0.2550(3) 0.37549(16) 0.91141(17) 0.0479(7) Uani 1 1 d .
H93A H 0.1651 0.3514 0.9212 0.058 Uiso 1 1 calc R
H93B H 0.2807 0.4114 0.9578 0.058 Uiso 1 1 calc R
C103 C 0.7394(3) 0.32344(18) 0.85634(18) 0.0544(7) Uani 1 1 d .
H10G H 0.7339 0.3752 0.8314 0.082 Uiso 1 1 calc R
H10H H 0.7936 0.2893 0.8231 0.082 Uiso 1 1 calc R
H10I H 0.7842 0.3269 0.9127 0.082 Uiso 1 1 calc R
C113 C 0.5640(3) 0.37129(17) 0.98151(16) 0.0531(7) Uani 1 1 d .
H11G H 0.4976 0.4037 1.0082 0.080 Uiso 1 1 calc R
H11H H 0.6486 0.4011 0.9751 0.080 Uiso 1 1 calc R
H11I H 0.5867 0.3256 1.0158 0.080 Uiso 1 1 calc R
C123 C 0.1582(3) 0.37625(18) 0.76867(18) 0.0559(8) Uani 1 1 d .
H12G H 0.2039 0.3269 0.7585 0.084 Uiso 1 1 calc R
H12H H 0.1496 0.4068 0.7176 0.084 Uiso 1 1 calc R
H12I H 0.0659 0.3662 0.7868 0.084 Uiso 1 1 calc R
C133 C 0.1772(3) 0.49570(18) 0.84500(18) 0.0560(8) Uani 1 1 d .
H13G H 0.0849 0.4887 0.8644 0.084 Uiso 1 1 calc R
H13H H 0.1694 0.5238 0.7923 0.084 Uiso 1 1 calc R
H13I H 0.2353 0.5253 0.8862 0.084 Uiso 1 1 calc R
N14 N 0.4710(2) 0.52734(11) 0.59517(12) 0.0408(5) Uani 1 1 d .
N24 N 0.7533(2) 0.47588(13) 0.64260(13) 0.0446(5) Uani 1 1 d .
C14 C 0.5057(2) 0.54129(13) 0.77700(14) 0.0344(5) Uani 1 1 d .
C24 C 0.4433(2) 0.59979(13) 0.72438(15) 0.0356(6) Uani 1 1 d .
C34 C 0.4428(3) 0.67751(14) 0.74764(16) 0.0416(6) Uani 1 1 d .
H34 H 0.4011 0.7149 0.7104 0.050 Uiso 1 1 calc R
C44 C 0.5024(3) 0.70096(15) 0.82433(17) 0.0474(7) Uani 1 1 d .
H44 H 0.5009 0.7540 0.8400 0.057 Uiso 1 1 calc R
C54 C 0.5635(3) 0.64673(15) 0.87729(16) 0.0463(7) Uani 1 1 d .
H54 H 0.6038 0.6617 0.9304 0.056 Uiso 1 1 calc R
C64 C 0.5660(3) 0.56935(15) 0.85264(15) 0.0404(6) Uani 1 1 d .
H64 H 0.6118 0.5332 0.8897 0.048 Uiso 1 1 calc R
C74 C 0.3713(3) 0.57386(15) 0.64116(15) 0.0432(6) Uani 1 1 d .
H74 H 0.2966 0.5371 0.6547 0.052 Uiso 1 1 calc R
C84 C 0.5930(3) 0.57195(16) 0.57469(16) 0.0521(7) Uani 1 1 d .
H84A H 0.6171 0.6104 0.6189 0.063 Uiso 1 1 calc R
H84B H 0.5709 0.6004 0.5222 0.063 Uiso 1 1 calc R
C94 C 0.7160(3) 0.51899(18) 0.56586(17) 0.0572(8) Uani 1 1 d .
H94A H 0.6931 0.4820 0.5201 0.069 Uiso 1 1 calc R
H94B H 0.7962 0.5503 0.5516 0.069 Uiso 1 1 calc R
C104 C 0.2994(4) 0.63842(19) 0.5893(2) 0.0709(10) Uani 1 1 d .
H10J H 0.3684 0.6763 0.5744 0.106 Uiso 1 1 calc R
H10K H 0.2313 0.6640 0.6215 0.106 Uiso 1 1 calc R
H10L H 0.2524 0.6163 0.5388 0.106 Uiso 1 1 calc R
C114 C 0.4021(3) 0.49047(18) 0.52082(16) 0.0608(8) Uani 1 1 d .
H11J H 0.3829 0.5296 0.4775 0.091 Uiso 1 1 calc R
H11K H 0.3149 0.4669 0.5346 0.091 Uiso 1 1 calc R
H11L H 0.4626 0.4503 0.5008 0.091 Uiso 1 1 calc R
C124 C 0.8328(3) 0.40591(19) 0.6260(2) 0.0652(9) Uani 1 1 d .
H12J H 0.7787 0.3734 0.5856 0.098 Uiso 1 1 calc R
H12K H 0.8529 0.3769 0.6776 0.098 Uiso 1 1 calc R
H12L H 0.9199 0.4208 0.6036 0.098 Uiso 1 1 calc R
C134 C 0.8339(3) 0.52404(18) 0.70369(19) 0.0574(8) Uani 1 1 d .
H13J H 0.9192 0.5412 0.6807 0.086 Uiso 1 1 calc R
H13K H 0.8573 0.4938 0.7541 0.086 Uiso 1 1 calc R
H13L H 0.7790 0.5694 0.7170 0.086 Uiso 1 1 calc R

loop_
_atom_site_aniso_label
_atom_site_aniso_U_11
_atom_site_aniso_U_22
_atom_site_aniso_U_33
_atom_site_aniso_U_23
_atom_site_aniso_U_13
_atom_site_aniso_U_12
Li1 0.032(2) 0.032(2) 0.043(2) 0.0069(17) 0.0051(17) 0.0014(17)
Li2 0.032(2) 0.0312(19) 0.046(2) 0.0080(17) 0.0048(17) 0.0027(17)
N11 0.0264(11) 0.0340(11) 0.0469(12) 0.0072(9) -0.0004(9) 0.0038(8)
N21 0.0479(13) 0.0392(12) 0.0423(12) -0.0005(10) 0.0028(10) 0.0037(10)
C11 0.0278(13) 0.0324(12) 0.0356(13) 0.0025(10) 0.0008(10) 0.0000(10)
C21 0.0332(13) 0.0286(11) 0.0307(12) -0.0038(10) 0.0012(10) -0.0040(10)
C31 0.0423(15) 0.0319(12) 0.0343(13) 0.0005(11) 0.0014(11) -0.0083(11)
C41 0.0337(14) 0.0467(14) 0.0428(14) -0.0073(12) 0.0091(11) -0.0122(12)
C51 0.0281(14) 0.0443(14) 0.0437(15) -0.0062(12) 0.0027(11) -0.0009(11)
C61 0.0327(14) 0.0378(13) 0.0388(14) 0.0027(11) -0.0009(11) -0.0006(11)
C71 0.0349(13) 0.0366(13) 0.0359(13) 0.0092(11) -0.0041(10) -0.0011(11)
C81 0.0442(15) 0.0262(12) 0.0536(16) 0.0052(11) 0.0041(12) 0.0023(11)
C91 0.0490(16) 0.0324(13) 0.0586(17) -0.0018(12) 0.0053(13) 0.0066(12)
C101 0.0419(15) 0.0510(16) 0.0503(16) -0.0028(13) -0.0107(12) -0.0013(13)
C111 0.0327(15) 0.0520(16) 0.0650(18) 0.0167(14) -0.0026(12) 0.0088(12)
C121 0.058(2) 0.062(2) 0.071(2) -0.0067(17) -0.0167(16) -0.0017(16)
C131 0.100(3) 0.0618(19) 0.0481(18) -0.0046(15) 0.0176(17) 0.0121(18)
N12 0.0293(11) 0.0325(10) 0.0396(11) 0.0008(9) 0.0042(9) 0.0033(9)
N22 0.0478(13) 0.0367(11) 0.0400(12) 0.0006(10) 0.0014(10) 0.0008(10)
C12 0.0278(12) 0.0295(12) 0.0448(14) 0.0054(11) 0.0023(10) -0.0003(10)
C22 0.0302(13) 0.0260(11) 0.0356(13) -0.0031(10) 0.0031(10) -0.0004(10)
C32 0.0417(15) 0.0308(12) 0.0324(13) -0.0008(10) 0.0066(11) 0.0007(11)
C42 0.0317(14) 0.0407(14) 0.0507(16) -0.0019(12) 0.0136(12) -0.0076(11)
C52 0.0247(13) 0.0496(15) 0.0578(17) 0.0019(14) 0.0038(12) -0.0006(12)
C62 0.0321(14) 0.0418(14) 0.0497(15) 0.0120(12) 0.0002(12) 0.0009(11)
C72 0.0346(14) 0.0362(13) 0.0385(14) 0.0022(11) 0.0011(11) 0.0042(11)
C82 0.0464(15) 0.0295(12) 0.0452(15) 0.0055(11) 0.0079(12) 0.0042(11)
C92 0.0552(17) 0.0337(13) 0.0498(16) -0.0020(12) 0.0103(13) 0.0048(12)
C102 0.0501(17) 0.073(2) 0.0425(15) 0.0098(14) 0.0018(13) 0.0213(15)
C112 0.0319(14) 0.0538(16) 0.0569(17) 0.0076(14) 0.0024(12) 0.0114(13)
C122 0.096(2) 0.0591(18) 0.0446(17) -0.0066(15) 0.0098(16) 0.0054(18)
C132 0.061(2) 0.0518(18) 0.077(2) -0.0069(16) -0.0140(16) -0.0110(16)
Li3 0.040(2) 0.0297(19) 0.041(2) 0.0029(18) 0.0022(17) -0.0011(17)
Li4 0.046(2) 0.031(2) 0.034(2) 0.0004(17) -0.0001(18) -0.0019(18)
N13 0.0456(13) 0.0310(10) 0.0364(12) 0.0010(9) -0.0015(9) -0.0037(9)
N23 0.0378(12) 0.0428(12) 0.0421(12) -0.0039(10) 0.0007(9) -0.0036(10)
C13 0.0397(15) 0.0317(13) 0.0411(14) 0.0016(11) 0.0002(11) 0.0028(11)
C23 0.0340(13) 0.0304(12) 0.0399(14) 0.0022(11) 0.0032(10) 0.0012(10)
C33 0.0456(16) 0.0288(12) 0.0523(17) 0.0028(12) 0.0079(13) 0.0046(11)
C43 0.0554(18) 0.0308(13) 0.0641(19) -0.0122(13) 0.0031(14) 0.0032(12)
C53 0.0641(19) 0.0418(15) 0.0489(17) -0.0148(14) -0.0090(14) 0.0090(14)
C63 0.0588(17) 0.0367(14) 0.0406(15) -0.0003(12) -0.0029(12) 0.0078(13)
C73 0.0479(16) 0.0291(13) 0.0471(15) 0.0076(11) -0.0040(12) 0.0054(11)
C83 0.0583(17) 0.0374(13) 0.0414(14) 0.0079(12) 0.0074(12) -0.0097(13)
C93 0.0479(17) 0.0524(16) 0.0446(16) 0.0016(13) 0.0107(12) -0.0070(13)
C103 0.0427(16) 0.0572(17) 0.0609(18) -0.0017(15) -0.0104(13) 0.0052(14)
C113 0.0653(19) 0.0499(16) 0.0418(16) -0.0013(13) -0.0102(13) -0.0019(15)
C123 0.0438(17) 0.0653(18) 0.0573(18) -0.0062(15) -0.0042(13) -0.0152(14)
C133 0.0514(18) 0.0608(18) 0.0563(17) -0.0031(15) 0.0081(14) 0.0092(14)
N14 0.0554(14) 0.0340(11) 0.0322(11) 0.0041(9) -0.0013(10) 0.0098(10)
N24 0.0492(13) 0.0431(12) 0.0418(12) -0.0060(10) 0.0056(10) 0.0025(10)
C14 0.0376(14) 0.0308(12) 0.0350(13) 0.0018(10) 0.0042(10) -0.0018(10)
C24 0.0332(13) 0.0326(12) 0.0423(14) 0.0003(11) 0.0105(11) 0.0011(10)
C34 0.0489(16) 0.0317(13) 0.0455(15) 0.0002(11) 0.0119(12) 0.0052(12)
C44 0.0594(18) 0.0303(12) 0.0548(17) -0.0093(13) 0.0186(14) -0.0079(13)
C54 0.0576(18) 0.0447(15) 0.0371(14) -0.0093(12) 0.0075(12) -0.0137(14)
C64 0.0460(15) 0.0389(14) 0.0365(14) 0.0027(12) 0.0050(11) -0.0058(12)
C74 0.0495(16) 0.0345(13) 0.0445(15) -0.0015(12) -0.0034(12) 0.0090(12)
C84 0.081(2) 0.0375(14) 0.0395(15) 0.0132(12) 0.0155(14) 0.0043(14)
C94 0.072(2) 0.0573(17) 0.0455(16) 0.0030(14) 0.0226(15) 0.0065(16)
C104 0.087(2) 0.0588(19) 0.062(2) -0.0027(16) -0.0222(17) 0.0299(18)
C114 0.090(2) 0.0492(17) 0.0395(16) -0.0026(13) -0.0182(14) 0.0185(16)
C124 0.062(2) 0.066(2) 0.067(2) -0.0189(17) 0.0043(16) 0.0189(16)
C134 0.0496(17) 0.0583(17) 0.0659(19) -0.0100(15) 0.0133(14) -0.0106(15)

loop_
_atom_type_symbol
_atom_type_description
_atom_type_scat_dispersion_real
_atom_type_scat_dispersion_imag
_atom_type_scat_source
C C 0.0033 0.0016 'International Tables Vol C Tables 4.2.6.8 and 6.1.1.4'
H H 0.0000 0.0000 'International Tables Vol C Tables 4.2.6.8 and 6.1.1.4'
Li Li -0.0003 0.0001 'International Tables Vol C Tables 4.2.6.8 and 6.1.1.4'
N N 0.0061 0.0033 'International Tables Vol C Tables 4.2.6.8 and 6.1.1.4'

loop_
_geom_angle_atom_site_label_1
_geom_angle_atom_site_label_2
_geom_angle_atom_site_label_3
_geom_angle
N21 Li1 N11 88.75(16)
N21 Li1 C12 114.06(19)
N11 Li1 C12 130.7(2)
N21 Li1 C11 115.78(19)
N11 Li1 C11 87.20(16)
C12 Li1 C11 116.26(19)
N21 Li1 Li2 142.3(2)
N11 Li1 Li2 125.1(2)
C12 Li1 Li2 58.87(14)
C11 Li1 Li2 57.39(14)
N22 Li2 N12 87.25(16)
N22 Li2 C11 120.5(2)
N12 Li2 C11 129.7(2)
N22 Li2 C12 113.03(19)
N12 Li2 C12 85.74(16)
C11 Li2 C12 114.26(18)
N22 Li2 Li1 146.4(2)
N12 Li2 Li1 120.1(2)
C11 Li2 Li1 58.36(14)
C12 Li2 Li1 55.91(14)
C81 N11 C111 109.04(19)
C81 N11 C71 110.48(18)
C111 N11 C71 111.8(2)
C81 N11 Li1 98.81(17)
C111 N11 Li1 122.54(18)
C71 N11 Li1 103.28(17)
C131 N21 C91 111.4(2)
C131 N21 C121 110.3(2)
C91 N21 C121 110.5(2)
C131 N21 Li1 112.5(2)
C91 N21 Li1 102.56(18)
C121 N21 Li1 109.4(2)
C61 C11 C21 113.5(2)
C61 C11 Li2 101.13(18)
C21 C11 Li2 141.34(19)
C61 C11 Li1 135.24(19)
C21 C11 Li1 99.14(17)
Li2 C11 Li1 64.25(14)
C31 C21 C11 122.8(2)
C31 C21 C71 117.6(2)
C11 C21 C71 119.55(19)
C41 C31 C21 120.8(2)
C41 C31 H31 119.6
C21 C31 H31 119.6
C51 C41 C31 118.6(2)
C51 C41 H41 120.7
C31 C41 H41 120.7
C41 C51 C61 119.8(2)
C41 C51 H51 120.1
C61 C51 H51 120.1
C51 C61 C11 124.5(2)
C51 C61 H61 117.7
C11 C61 H61 117.7
N11 C71 C21 109.99(18)
N11 C71 C101 110.7(2)
C21 C71 C101 109.7(2)
N11 C71 H71 108.8
C21 C71 H71 108.8
C101 C71 H71 108.8
N11 C81 C91 111.5(2)
N11 C81 H81A 109.3
C91 C81 H81A 109.3
N11 C81 H81B 109.3
C91 C81 H81B 109.3
H81A C81 H81B 108.0
N21 C91 C81 110.8(2)
N21 C91 H91A 109.5
C81 C91 H91A 109.5
N21 C91 H91B 109.5
C81 C91 H91B 109.5
H91A C91 H91B 108.1
C71 C101 H10A 109.5
C71 C101 H10B 109.5
H10A C101 H10B 109.5
C71 C101 H10C 109.5
H10A C101 H10C 109.5
H10B C101 H10C 109.5
N11 C111 H11A 109.5
N11 C111 H11B 109.5
H11A C111 H11B 109.5
N11 C111 H11C 109.5
H11A C111 H11C 109.5
H11B C111 H11C 109.5
N21 C121 H12A 109.5
N21 C121 H12B 109.5
H12A C121 H12B 109.5
N21 C121 H12C 109.5
H12A C121 H12C 109.5
H12B C121 H12C 109.5
N21 C131 H13A 109.5
N21 C131 H13B 109.5
H13A C131 H13B 109.5
N21 C131 H13C 109.5
H13A C131 H13C 109.5
H13B C131 H13C 109.5
C82 N12 C112 110.69(19)
C82 N12 C72 112.28(18)
C112 N12 C72 111.61(19)
C82 N12 Li2 101.50(18)
C112 N12 Li2 116.57(18)
C72 N12 Li2 103.71(17)
C92 N22 C132 111.0(2)
C92 N22 C122 109.9(2)
C132 N22 C122 110.2(2)
C92 N22 Li2 102.62(18)
C132 N22 Li2 110.1(2)
C122 N22 Li2 112.8(2)
C62 C12 C22 113.7(2)
C62 C12 Li1 102.11(19)
C22 C12 Li1 138.0(2)
C62 C12 Li2 133.2(2)
C22 C12 Li2 101.43(17)
Li1 C12 Li2 65.23(15)
C32 C22 C12 122.4(2)
C32 C22 C72 120.1(2)
C12 C22 C72 117.53(19)
C42 C32 C22 120.7(2)
C42 C32 H32 119.7
C22 C32 H32 119.7
C52 C42 C32 119.4(2)
C52 C42 H42 120.3
C32 C42 H42 120.3
C42 C52 C62 119.0(2)
C42 C52 H52 120.5
C62 C52 H52 120.5
C52 C62 C12 124.8(2)
C52 C62 H62 117.6
C12 C62 H62 117.6
N12 C72 C102 113.2(2)
N12 C72 C22 109.37(18)
C102 C72 C22 115.9(2)
N12 C72 H72 105.8
C102 C72 H72 105.8
C22 C72 H72 105.8
N12 C82 C92 111.2(2)
N12 C82 H82A 109.4
C92 C82 H82A 109.4
N12 C82 H82B 109.4
C92 C82 H82B 109.4
H82A C82 H82B 108.0
N22 C92 C82 111.5(2)
N22 C92 H92A 109.3
C82 C92 H92A 109.3
N22 C92 H92B 109.3
C82 C92 H92B 109.3
H92A C92 H92B 108.0
C72 C102 H10D 109.5
C72 C102 H10E 109.5
H10D C102 H10E 109.5
C72 C102 H10F 109.5
H10D C102 H10F 109.5
H10E C102 H10F 109.5
N12 C112 H11D 109.5
N12 C112 H11E 109.5
H11D C112 H11E 109.5
N12 C112 H11F 109.5
H11D C112 H11F 109.5
H11E C112 H11F 109.5
N22 C122 H12D 109.5
N22 C122 H12E 109.5
H12D C122 H12E 109.5
N22 C122 H12F 109.5
H12D C122 H12F 109.5
H12E C122 H12F 109.5
N22 C132 H13D 109.5
N22 C132 H13E 109.5
H13D C132 H13E 109.5
N22 C132 H13F 109.5
H13D C132 H13F 109.5
H13E C132 H13F 109.5
N23 Li3 N13 90.20(17)
N23 Li3 C14 111.54(19)
N13 Li3 C14 133.5(2)
N23 Li3 C13 113.0(2)
N13 Li3 C13 87.50(16)
C14 Li3 C13 117.34(19)
N23 Li3 Li4 136.9(2)
N13 Li3 Li4 127.9(2)
C14 Li3 Li4 59.30(14)
C13 Li3 Li4 58.03(14)
N24 Li4 N14 87.79(17)
N24 Li4 C13 122.0(2)
N14 Li4 C13 128.1(2)
N24 Li4 C14 110.94(18)
N14 Li4 C14 85.56(16)
C13 Li4 C14 115.19(19)
N24 Li4 Li3 145.5(2)
N14 Li4 Li3 119.8(2)
C13 Li4 Li3 58.70(15)
C14 Li4 Li3 56.49(14)
C113 N13 C83 108.6(2)
C113 N13 C73 112.0(2)
C83 N13 C73 111.08(19)
C113 N13 Li3 123.15(19)
C83 N13 Li3 98.09(18)
C73 N13 Li3 102.86(17)
C123 N23 C93 111.2(2)
C123 N23 C133 109.7(2)
C93 N23 C133 111.0(2)
C123 N23 Li3 109.37(19)
C93 N23 Li3 101.35(18)
C133 N23 Li3 114.0(2)
C63 C13 C23 113.3(2)
C63 C13 Li4 101.2(2)
C23 C13 Li4 140.3(2)
C63 C13 Li3 137.1(2)
C23 C13 Li3 99.86(19)
Li4 C13 Li3 63.26(16)
C33 C23 C13 122.9(2)
C33 C23 C73 117.3(2)
C13 C23 C73 119.8(2)
C43 C33 C23 120.7(2)
C43 C33 H33 119.7
C23 C33 H33 119.7
C53 C43 C33 119.1(2)
C53 C43 H43 120.5
C33 C43 H43 120.5
C43 C53 C63 119.2(3)
C43 C53 H53 120.4
C63 C53 H53 120.4
C53 C63 C13 124.9(2)
C53 C63 H63 117.5
C13 C63 H63 117.5
N13 C73 C23 110.53(19)
N13 C73 C103 110.6(2)
C23 C73 C103 109.6(2)
N13 C73 H73 108.7
C23 C73 H73 108.7
C103 C73 H73 108.7
N13 C83 C93 111.3(2)
N13 C83 H83A 109.4
C93 C83 H83A 109.4
N13 C83 H83B 109.4
C93 C83 H83B 109.4
H83A C83 H83B 108.0
N23 C93 C83 111.1(2)
N23 C93 H93A 109.4
C83 C93 H93A 109.4
N23 C93 H93B 109.4
C83 C93 H93B 109.4
H93A C93 H93B 108.0
C73 C103 H10G 109.5
C73 C103 H10H 109.5
H10G C103 H10H 109.5
C73 C103 H10I 109.5
H10G C103 H10I 109.5
H10H C103 H10I 109.5
N13 C113 H11G 109.5
N13 C113 H11H 109.5
H11G C113 H11H 109.5
N13 C113 H11I 109.5
H11G C113 H11I 109.5
H11H C113 H11I 109.5
N23 C123 H12G 109.5
N23 C123 H12H 109.5
H12G C123 H12H 109.5
N23 C123 H12I 109.5
H12G C123 H12I 109.5
H12H C123 H12I 109.5
N23 C133 H13G 109.5
N23 C133 H13H 109.5
H13G C133 H13H 109.5
N23 C133 H13I 109.5
H13G C133 H13I 109.5
H13H C133 H13I 109.5
C84 N14 C114 111.1(2)
C84 N14 C74 113.2(2)
C114 N14 C74 111.8(2)
C84 N14 Li4 100.90(18)
C114 N14 Li4 116.20(19)
C74 N14 Li4 103.10(17)
C134 N24 C94 111.3(2)
C134 N24 C124 109.4(2)
C94 N24 C124 110.9(2)
C134 N24 Li4 108.65(19)
C94 N24 Li4 103.29(19)
C124 N24 Li4 113.2(2)
C64 C14 C24 113.9(2)
C64 C14 Li3 104.4(2)
C24 C14 Li3 132.5(2)
C64 C14 Li4 135.1(2)
C24 C14 Li4 102.44(18)
Li3 C14 Li4 64.20(15)
C34 C24 C14 122.1(2)
C34 C24 C74 120.5(2)
C14 C24 C74 117.3(2)
C44 C34 C24 120.9(2)
C44 C34 H34 119.6
C24 C34 H34 119.6
C54 C44 C34 119.2(2)
C54 C44 H44 120.4
C34 C44 H44 120.4
C44 C54 C64 119.5(2)
C44 C54 H54 120.3
C64 C54 H54 120.3
C54 C64 C14 124.5(2)
C54 C64 H64 117.8
C14 C64 H64 117.8
N14 C74 C104 113.6(2)
N14 C74 C24 109.2(2)
C104 C74 C24 115.1(2)
N14 C74 H74 106.1
C104 C74 H74 106.1
C24 C74 H74 106.1
N14 C84 C94 111.0(2)
N14 C84 H84A 109.4
C94 C84 H84A 109.4
N14 C84 H84B 109.4
C94 C84 H84B 109.4
H84A C84 H84B 108.0
N24 C94 C84 111.4(2)
N24 C94 H94A 109.3
C84 C94 H94A 109.3
N24 C94 H94B 109.3
C84 C94 H94B 109.3
H94A C94 H94B 108.0
C74 C104 H10J 109.5
C74 C104 H10K 109.5
H10J C104 H10K 109.5
C74 C104 H10L 109.5
H10J C104 H10L 109.5
H10K C104 H10L 109.5
N14 C114 H11J 109.5
N14 C114 H11K 109.5
H11J C114 H11K 109.5
N14 C114 H11L 109.5
H11J C114 H11L 109.5
H11K C114 H11L 109.5
N24 C124 H12J 109.5
N24 C124 H12K 109.5
H12J C124 H12K 109.5
N24 C124 H12L 109.5
H12J C124 H12L 109.5
H12K C124 H12L 109.5
N24 C134 H13J 109.5
N24 C134 H13K 109.5
H13J C134 H13K 109.5
N24 C134 H13L 109.5
H13J C134 H13L 109.5
H13K C134 H13L 109.5

loop_
_geom_bond_atom_site_label_1
_geom_bond_atom_site_label_2
_geom_bond_distance
Li1 N21 2.084(4)
Li1 N11 2.119(4)
Li1 C12 2.157(4)
Li1 C11 2.236(4)
Li1 Li2 2.365(5)
Li2 N22 2.125(4)
Li2 N12 2.130(4)
Li2 C11 2.212(4)
Li2 C12 2.230(4)
N11 C81 1.472(3)
N11 C111 1.475(3)
N11 C71 1.498(3)
N21 C131 1.470(4)
N21 C91 1.471(3)
N21 C121 1.476(4)
C11 C61 1.407(3)
C11 C21 1.416(3)
C21 C31 1.394(3)
C21 C71 1.523(3)
C31 C41 1.390(3)
C31 H31 0.9500
C41 C51 1.377(4)
C41 H41 0.9500
C51 C61 1.391(3)
C51 H51 0.9500
C61 H61 0.9500
C71 C101 1.524(3)
C71 H71 1.0000
C81 C91 1.516(4)
C81 H81A 0.9900
C81 H81B 0.9900
C91 H91A 0.9900
C91 H91B 0.9900
C101 H10A 0.9800
C101 H10B 0.9800
C101 H10C 0.9800
C111 H11A 0.9800
C111 H11B 0.9800
C111 H11C 0.9800
C121 H12A 0.9800
C121 H12B 0.9800
C121 H12C 0.9800
C131 H13A 0.9800
C131 H13B 0.9800
C131 H13C 0.9800
N12 C82 1.472(3)
N12 C112 1.472(3)
N12 C72 1.500(3)
N22 C92 1.461(3)
N22 C132 1.463(4)
N22 C122 1.470(3)
C12 C62 1.407(3)
C12 C22 1.415(3)
C22 C32 1.394(3)
C22 C72 1.531(3)
C32 C42 1.388(4)
C32 H32 0.9500
C42 C52 1.373(4)
C42 H42 0.9500
C52 C62 1.390(3)
C52 H52 0.9500
C62 H62 0.9500
C72 C102 1.521(3)
C72 H72 1.0000
C82 C92 1.527(4)
C82 H82A 0.9900
C82 H82B 0.9900
C92 H92A 0.9900
C92 H92B 0.9900
C102 H10D 0.9800
C102 H10E 0.9800
C102 H10F 0.9800
C112 H11D 0.9800
C112 H11E 0.9800
C112 H11F 0.9800
C122 H12D 0.9800
C122 H12E 0.9800
C122 H12F 0.9800
C132 H13D 0.9800
C132 H13E 0.9800
C132 H13F 0.9800
Li3 N23 2.077(4)
Li3 N13 2.094(4)
Li3 C14 2.155(4)
Li3 C13 2.227(5)
Li3 Li4 2.327(5)
Li4 N24 2.093(5)
Li4 N14 2.115(4)
Li4 C13 2.211(4)
Li4 C14 2.223(4)
N13 C113 1.470(3)
N13 C83 1.481(3)
N13 C73 1.493(3)
N23 C123 1.464(3)
N23 C93 1.471(3)
N23 C133 1.475(4)
C13 C63 1.402(4)
C13 C23 1.410(3)
C23 C33 1.398(3)
C23 C73 1.525(4)
C33 C43 1.380(4)
C33 H33 0.9500
C43 C53 1.376(4)
C43 H43 0.9500
C53 C63 1.395(4)
C53 H53 0.9500
C63 H63 0.9500
C73 C103 1.527(4)
C73 H73 1.0000
C83 C93 1.519(4)
C83 H83A 0.9900
C83 H83B 0.9900
C93 H93A 0.9900
C93 H93B 0.9900
C103 H10G 0.9800
C103 H10H 0.9800
C103 H10I 0.9800
C113 H11G 0.9800
C113 H11H 0.9800
C113 H11I 0.9800
C123 H12G 0.9800
C123 H12H 0.9800
C123 H12I 0.9800
C133 H13G 0.9800
C133 H13H 0.9800
C133 H13I 0.9800
N14 C84 1.472(3)
N14 C114 1.472(3)
N14 C74 1.501(3)
N24 C134 1.467(4)
N24 C94 1.468(4)
N24 C124 1.470(4)
C14 C64 1.400(3)
C14 C24 1.423(3)
C24 C34 1.394(3)
C24 C74 1.532(4)
C34 C44 1.386(4)
C34 H34 0.9500
C44 C54 1.370(4)
C44 H44 0.9500
C54 C64 1.395(4)
C54 H54 0.9500
C64 H64 0.9500
C74 C104 1.528(4)
C74 H74 1.0000
C84 C94 1.518(4)
C84 H84A 0.9900
C84 H84B 0.9900
C94 H94A 0.9900
C94 H94B 0.9900
C104 H10J 0.9800
C104 H10K 0.9800
C104 H10L 0.9800
C114 H11J 0.9800
C114 H11K 0.9800
C114 H11L 0.9800
C124 H12J 0.9800
C124 H12K 0.9800
C124 H12L 0.9800
C134 H13J 0.9800
C134 H13K 0.9800
C134 H13L 0.9800

loop_
_geom_torsion_atom_site_label_1
_geom_torsion_atom_site_label_2
_geom_torsion_atom_site_label_3
_geom_torsion_atom_site_label_4
_geom_torsion
N21 Li1 Li2 N22 170.4(3)
N11 Li1 Li2 N22 -40.0(5)
C12 Li1 Li2 N22 80.5(4)
C11 Li1 Li2 N22 -98.7(4)
N21 Li1 Li2 N12 29.7(4)
N11 Li1 Li2 N12 179.32(19)
C12 Li1 Li2 N12 -60.2(2)
C11 Li1 Li2 N12 120.6(2)
N21 Li1 Li2 C11 -91.0(3)
N11 Li1 Li2 C11 58.7(2)
C12 Li1 Li2 C11 179.2(2)
N21 Li1 Li2 C12 89.9(3)
N11 Li1 Li2 C12 -120.5(3)
C11 Li1 Li2 C12 -179.2(2)
N21 Li1 N11 C81 20.07(18)
C12 Li1 N11 C81 141.3(3)
C11 Li1 N11 C81 -95.82(17)
Li2 Li1 N11 C81 -141.9(2)
N21 Li1 N11 C111 -99.3(2)
C12 Li1 N11 C111 22.0(4)
C11 Li1 N11 C111 144.8(2)
Li2 Li1 N11 C111 98.7(3)
N21 Li1 N11 C71 133.67(16)
C12 Li1 N11 C71 -105.1(3)
C11 Li1 N11 C71 17.78(18)
Li2 Li1 N11 C71 -28.3(3)
N11 Li1 N21 C131 128.8(2)
C12 Li1 N21 C131 -6.0(3)
C11 Li1 N21 C131 -145.0(2)
Li2 Li1 N21 C131 -75.7(4)
N11 Li1 N21 C91 8.96(19)
C12 Li1 N21 C91 -125.9(2)
C11 Li1 N21 C91 95.2(2)
Li2 Li1 N21 C91 164.5(3)
N11 Li1 N21 C121 -108.4(2)
C12 Li1 N21 C121 116.8(2)
C11 Li1 N21 C121 -22.1(3)
Li2 Li1 N21 C121 47.2(4)
N22 Li2 C11 C61 -84.3(2)
N12 Li2 C11 C61 30.3(3)
C12 Li2 C11 C61 135.9(2)
Li1 Li2 C11 C61 135.1(2)
N22 Li2 C11 C21 69.3(4)
N12 Li2 C11 C21 -176.1(3)
C12 Li2 C11 C21 -70.5(4)
Li1 Li2 C11 C21 -71.3(3)
N22 Li2 C11 Li1 140.6(3)
N12 Li2 C11 Li1 -104.8(3)
C12 Li2 C11 Li1 0.77(19)
N21 Li1 C11 C61 57.7(3)
N11 Li1 C11 C61 144.9(3)
C12 Li1 C11 C61 -80.3(3)
Li2 Li1 C11 C61 -79.5(3)
N21 Li1 C11 C21 -79.6(2)
N11 Li1 C11 C21 7.62(18)
C12 Li1 C11 C21 142.4(2)
Li2 Li1 C11 C21 143.2(2)
N21 Li1 C11 Li2 137.2(2)
N11 Li1 C11 Li2 -135.56(19)
C12 Li1 C11 Li2 -0.8(2)
C61 C11 C21 C31 -1.3(3)
Li2 C11 C21 C31 -152.9(3)
Li1 C11 C21 C31 147.3(2)
C61 C11 C21 C71 176.4(2)
Li2 C11 C21 C71 24.9(4)
Li1 C11 C21 C71 -34.9(2)
C11 C21 C31 C41 1.9(4)
C71 C21 C31 C41 -175.9(2)
C21 C31 C41 C51 -1.0(3)
C31 C41 C51 C61 -0.5(3)
C41 C51 C61 C11 1.1(4)
C21 C11 C61 C51 -0.2(3)
Li2 C11 C61 C51 162.2(2)
Li1 C11 C61 C51 -133.3(3)
C81 N11 C71 C21 65.6(2)
C111 N11 C71 C21 -172.84(19)
Li1 N11 C71 C21 -39.3(2)
C81 N11 C71 C101 -173.06(19)
C111 N11 C71 C101 -51.5(3)
Li1 N11 C71 C101 82.1(2)
C31 C21 C71 N11 -126.3(2)
C11 C21 C71 N11 55.9(3)
C31 C21 C71 C101 111.8(2)
C11 C21 C71 C101 -66.1(3)
C111 N11 C81 C91 82.5(2)
C71 N11 C81 C91 -154.4(2)
Li1 N11 C81 C91 -46.5(2)
C131 N21 C91 C81 -157.6(2)
C121 N21 C91 C81 79.5(3)
Li1 N21 C91 C81 -37.0(2)
N11 C81 C91 N21 61.9(3)
N22 Li2 N12 C82 -16.45(18)
C11 Li2 N12 C82 -144.8(2)
C12 Li2 N12 C82 96.89(17)
Li1 Li2 N12 C82 143.0(2)
N22 Li2 N12 C112 103.9(2)
C11 Li2 N12 C112 -24.5(3)
C12 Li2 N12 C112 -142.79(19)
Li1 Li2 N12 C112 -96.7(3)
N22 Li2 N12 C72 -133.06(16)
C11 Li2 N12 C72 98.6(3)
C12 Li2 N12 C72 -19.71(18)
Li1 Li2 N12 C72 26.4(3)
N12 Li2 N22 C92 -12.40(19)
C11 Li2 N22 C92 123.2(2)
C12 Li2 N22 C92 -96.6(2)
Li1 Li2 N22 C92 -159.1(4)
N12 Li2 N22 C132 105.8(2)
C11 Li2 N22 C132 -118.6(2)
C12 Li2 N22 C132 21.6(3)
Li1 Li2 N22 C132 -40.9(4)
N12 Li2 N22 C122 -130.6(2)
C11 Li2 N22 C122 5.0(3)
C12 Li2 N22 C122 145.2(2)
Li1 Li2 N22 C122 82.7(4)
N21 Li1 C12 C62 89.8(2)
N11 Li1 C12 C62 -20.8(3)
C11 Li1 C12 C62 -131.5(2)
Li2 Li1 C12 C62 -132.3(2)
N21 Li1 C12 C22 -58.7(3)
N11 Li1 C12 C22 -169.3(2)
C11 Li1 C12 C22 80.0(3)
Li2 Li1 C12 C22 79.2(3)
N21 Li1 C12 Li2 -137.9(2)
N11 Li1 C12 Li2 111.4(3)
C11 Li1 C12 Li2 0.80(19)
N22 Li2 C12 C62 -60.3(3)
N12 Li2 C12 C62 -145.5(2)
C11 Li2 C12 C62 82.5(3)
Li1 Li2 C12 C62 83.3(3)
N22 Li2 C12 C22 78.4(2)
N12 Li2 C12 C22 -6.74(19)
C11 Li2 C12 C22 -138.7(2)
Li1 Li2 C12 C22 -137.9(2)
N22 Li2 C12 Li1 -143.6(2)
N12 Li2 C12 Li1 131.19(18)
C11 Li2 C12 Li1 -0.79(19)
C62 C12 C22 C32 2.4(3)
Li1 C12 C22 C32 148.5(3)
Li2 C12 C22 C32 -146.0(2)
C62 C12 C22 C72 -177.2(2)
Li1 C12 C22 C72 -31.1(4)
Li2 C12 C22 C72 34.4(2)
C12 C22 C32 C42 -2.1(3)
C72 C22 C32 C42 177.5(2)
C22 C32 C42 C52 0.0(4)
C32 C42 C52 C62 1.6(4)
C42 C52 C62 C12 -1.2(4)
C22 C12 C62 C52 -0.8(4)
Li1 C12 C62 C52 -158.4(3)
Li2 C12 C62 C52 134.4(3)
C82 N12 C72 C102 64.0(3)
C112 N12 C72 C102 -61.0(3)
Li2 N12 C72 C102 172.7(2)
C82 N12 C72 C22 -66.9(2)
C112 N12 C72 C22 168.10(19)
Li2 N12 C72 C22 41.8(2)
C32 C22 C72 N12 124.0(2)
C12 C22 C72 N12 -56.3(3)
C32 C22 C72 C102 -5.4(3)
C12 C22 C72 C102 174.2(2)
C112 N12 C82 C92 -81.7(2)
C72 N12 C82 C92 152.9(2)
Li2 N12 C82 C92 42.7(2)
C132 N22 C92 C82 -78.1(3)
C122 N22 C92 C82 159.8(2)
Li2 N22 C92 C82 39.5(2)
N12 C82 C92 N22 -60.4(3)
N23 Li3 Li4 N24 167.5(3)
N13 Li3 Li4 N24 -45.5(5)
C14 Li3 Li4 N24 78.1(4)
C13 Li3 Li4 N24 -102.1(4)
N23 Li3 Li4 N14 28.5(4)
N13 Li3 Li4 N14 175.5(2)
C14 Li3 Li4 N14 -60.9(2)
C13 Li3 Li4 N14 118.9(2)
N23 Li3 Li4 C13 -90.4(3)
N13 Li3 Li4 C13 56.6(2)
C14 Li3 Li4 C13 -179.9(2)
N23 Li3 Li4 C14 89.5(3)
N13 Li3 Li4 C14 -123.6(3)
C13 Li3 Li4 C14 179.9(2)
N23 Li3 N13 C113 -98.4(2)
C14 Li3 N13 C113 22.2(4)
C13 Li3 N13 C113 148.6(2)
Li4 Li3 N13 C113 103.4(3)
N23 Li3 N13 C83 20.18(19)
C14 Li3 N13 C83 140.8(3)
C13 Li3 N13 C83 -92.84(18)
Li4 Li3 N13 C83 -138.0(3)
N23 Li3 N13 C73 134.08(18)
C14 Li3 N13 C73 -105.3(3)
C13 Li3 N13 C73 21.06(19)
Li4 Li3 N13 C73 -24.1(3)
N13 Li3 N23 C123 -108.6(2)
C14 Li3 N23 C123 113.6(2)
C13 Li3 N23 C123 -21.2(3)
Li4 Li3 N23 C123 46.0(4)
N13 Li3 N23 C93 8.9(2)
C14 Li3 N23 C93 -129.0(2)
C13 Li3 N23 C93 96.3(2)
Li4 Li3 N23 C93 163.4(3)
N13 Li3 N23 C133 128.2(2)
C14 Li3 N23 C133 -9.7(3)
C13 Li3 N23 C133 -144.4(2)
Li4 Li3 N23 C133 -77.2(3)
N24 Li4 C13 C63 -83.3(3)
N14 Li4 C13 C63 32.3(3)
C14 Li4 C13 C63 137.3(2)
Li3 Li4 C13 C63 137.5(2)
N24 Li4 C13 C23 67.1(4)
N14 Li4 C13 C23 -177.4(3)
C14 Li4 C13 C23 -72.3(4)
Li3 Li4 C13 C23 -72.1(3)
N24 Li4 C13 Li3 139.2(3)
N14 Li4 C13 Li3 -105.2(3)
C14 Li4 C13 Li3 -0.1(2)
N23 Li3 C13 C63 55.0(4)
N13 Li3 C13 C63 144.1(3)
C14 Li3 C13 C63 -77.0(4)
Li4 Li3 C13 C63 -77.1(3)
N23 Li3 C13 C23 -86.0(2)
N13 Li3 C13 C23 3.1(2)
C14 Li3 C13 C23 142.0(2)
Li4 Li3 C13 C23 141.9(2)
N23 Li3 C13 Li4 132.1(2)
N13 Li3 C13 Li4 -138.75(19)
C14 Li3 C13 Li4 0.1(2)
C63 C13 C23 C33 -1.0(3)
Li4 C13 C23 C33 -149.2(3)
Li3 C13 C23 C33 151.2(2)
C63 C13 C23 C73 178.3(2)
Li4 C13 C23 C73 30.1(4)
Li3 C13 C23 C73 -29.5(3)
C13 C23 C33 C43 0.9(4)
C73 C23 C33 C43 -178.4(2)
C23 C33 C43 C53 -0.3(4)
C33 C43 C53 C63 -0.1(4)
C43 C53 C63 C13 -0.1(5)
C23 C13 C63 C53 0.6(4)
Li4 C13 C63 C53 160.5(3)
Li3 C13 C63 C53 -136.9(3)
C113 N13 C73 C23 -175.2(2)
C83 N13 C73 C23 63.1(2)
Li3 N13 C73 C23 -40.9(2)
C113 N13 C73 C103 -53.6(3)
C83 N13 C73 C103 -175.3(2)
Li3 N13 C73 C103 80.6(2)
C33 C23 C73 N13 -128.0(2)
C13 C23 C73 N13 52.7(3)
C33 C23 C73 C103 109.9(3)
C13 C23 C73 C103 -69.4(3)
C113 N13 C83 C93 82.5(3)
C73 N13 C83 C93 -153.8(2)
Li3 N13 C83 C93 -46.6(2)
C123 N23 C93 C83 78.9(3)
C133 N23 C93 C83 -158.6(2)
Li3 N23 C93 C83 -37.2(3)
N13 C83 C93 N23 62.5(3)
N24 Li4 N14 C84 -18.79(19)
C13 Li4 N14 C84 -148.8(2)
C14 Li4 N14 C84 92.42(18)
Li3 Li4 N14 C84 139.4(2)
N24 Li4 N14 C114 101.4(2)
C13 Li4 N14 C114 -28.6(3)
C14 Li4 N14 C114 -147.4(2)
Li3 Li4 N14 C114 -100.4(3)
N24 Li4 N14 C74 -135.98(18)
C13 Li4 N14 C74 94.0(3)
C14 Li4 N14 C74 -24.77(19)
Li3 Li4 N14 C74 22.2(3)
N14 Li4 N24 C134 108.7(2)
C13 Li4 N24 C134 -116.6(3)
C14 Li4 N24 C134 24.3(3)
Li3 Li4 N24 C134 -36.6(4)
N14 Li4 N24 C94 -9.7(2)
C13 Li4 N24 C94 125.1(2)
C14 Li4 N24 C94 -94.0(2)
Li3 Li4 N24 C94 -154.9(3)
N14 Li4 N24 C124 -129.7(2)
C13 Li4 N24 C124 5.1(3)
C14 Li4 N24 C124 145.9(2)
Li3 Li4 N24 C124 85.1(4)
N23 Li3 C14 C64 93.7(2)
N13 Li3 C14 C64 -18.6(3)
C13 Li3 C14 C64 -133.6(2)
Li4 Li3 C14 C64 -133.5(2)
N23 Li3 C14 C24 -49.5(3)
N13 Li3 C14 C24 -161.9(2)
C13 Li3 C14 C24 83.1(3)
Li4 Li3 C14 C24 83.2(3)
N23 Li3 C14 Li4 -132.8(2)
N13 Li3 C14 Li4 114.9(3)
C13 Li3 C14 Li4 -0.1(2)
N24 Li4 C14 C64 -59.0(3)
N14 Li4 C14 C64 -144.9(3)
C13 Li4 C14 C64 84.8(3)
Li3 Li4 C14 C64 84.6(3)
N24 Li4 C14 C24 85.0(2)
N14 Li4 C14 C24 -0.94(19)
C13 Li4 C14 C24 -131.3(2)
Li3 Li4 C14 C24 -131.4(2)
N24 Li4 C14 Li3 -143.6(2)
N14 Li4 C14 Li3 130.48(19)
C13 Li4 C14 Li3 0.1(2)
C64 C14 C24 C34 -0.4(3)
Li3 C14 C24 C34 140.3(3)
Li4 C14 C24 C34 -153.4(2)
C64 C14 C24 C74 -178.4(2)
Li3 C14 C24 C74 -37.7(3)
Li4 C14 C24 C74 28.6(3)
C14 C24 C34 C44 -0.8(4)
C74 C24 C34 C44 177.2(2)
C24 C34 C44 C54 0.6(4)
C34 C44 C54 C64 0.8(4)
C44 C54 C64 C14 -2.2(4)
C24 C14 C64 C54 1.9(3)
Li3 C14 C64 C54 -149.3(2)
Li4 C14 C64 C54 143.0(3)
C84 N14 C74 C104 67.3(3)
C114 N14 C74 C104 -59.1(3)
Li4 N14 C74 C104 175.4(2)
C84 N14 C74 C24 -62.6(3)
C114 N14 C74 C24 171.0(2)
Li4 N14 C74 C24 45.5(2)
C34 C24 C74 N14 127.8(2)
C14 C24 C74 N14 -54.1(3)
C34 C24 C74 C104 -1.3(4)
C14 C24 C74 C104 176.8(2)
C114 N14 C84 C94 -79.4(3)
C74 N14 C84 C94 153.9(2)
Li4 N14 C84 C94 44.4(3)
C134 N24 C94 C84 -79.4(3)
C124 N24 C94 C84 158.6(3)
Li4 N24 C94 C84 37.0(3)
N14 C84 C94 N24 -59.5(3)
